data_1562718
loop_
_publ_author_name
'Mesbah, Adel'
'Ibers, James A.'

_publ_section_title
;
 Syntheses and crystal structures of three barium uranium sulfides
;
_journal_name_full 'Journal of Solid State Chemistry'
_journal_page_first 253
_journal_page_last 257
_journal_paper_doi 10.1016/j.jssc.2012.12.023
_journal_volume 199
_journal_year 2013
_chemical_formula_sum 'Ba3.69 S6 U'
_chemical_formula_weight 937.75
_space_group_IT_number 167
_space_group_name_Hall '-R 3 2"c'
_space_group_name_H-M_alt 'R -3 c :H'
_symmetry_cell_setting hexagonal
_symmetry_space_group_name_Hall '-R 3 2"c'
_symmetry_space_group_name_H-M 'R -3 c :H'
_atom_sites_solution_hydrogens .
_atom_sites_solution_primary direct
_atom_sites_solution_secondary difmap
_cell_angle_alpha 90.00
_cell_angle_beta 90.00
_cell_angle_gamma 120.00
_cell_formula_units_Z 6
_cell_length_a 12.1193(11)
_cell_length_b 12.1193(11)
_cell_length_c 14.8934(17)
_cell_measurement_reflns_used 3419
_cell_measurement_temperature 100(2)
_cell_measurement_theta_max 60.915
_cell_measurement_theta_min 6.709
_cell_volume 1894.4(3)
_computing_cell_refinement 'SAINT (Bruker, 2009)'
_computing_data_collection 'APEX2 (Bruker, 2009)'
_computing_data_reduction 'SAINT (Bruker, 2009)'
_computing_structure_refinement 'SHELXL-97 (Sheldrick, 2008)'
_computing_structure_solution 'SHELXS-97 (Sheldrick, 2008)'
_diffrn_ambient_temperature 100(2)
_diffrn_measured_fraction_theta_full 1.000
_diffrn_measured_fraction_theta_max 1.000
_diffrn_radiation_monochromator graphite
_diffrn_radiation_source 'fine-focus sealed tube'
_diffrn_radiation_type MoK\a
_diffrn_radiation_wavelength 0.71073
_diffrn_reflns_av_R_equivalents 0.0588
_diffrn_reflns_av_sigmaI/netI 0.0165
_diffrn_reflns_limit_h_max 17
_diffrn_reflns_limit_h_min -17
_diffrn_reflns_limit_k_max 17
_diffrn_reflns_limit_k_min -17
_diffrn_reflns_limit_l_max 21
_diffrn_reflns_limit_l_min -21
_diffrn_reflns_number 16375
_diffrn_reflns_theta_full 30.52
_diffrn_reflns_theta_max 30.52
_diffrn_reflns_theta_min 3.35
_exptl_absorpt_coefficient_mu 25.053
_exptl_absorpt_correction_T_max 0.4900
_exptl_absorpt_correction_T_min 0.4010
_exptl_absorpt_correction_type numerical
_exptl_absorpt_process_details 'face indexed (SADABS; Sheldrick, 2008'
_exptl_crystal_density_diffrn 4.932
_exptl_crystal_density_method 'not measured'
_exptl_crystal_F_000 2472
_exptl_crystal_size_max 0.04
_exptl_crystal_size_mid 0.04
_exptl_crystal_size_min 0.03
_refine_diff_density_max 0.793
_refine_diff_density_min -1.436
_refine_diff_density_rms 0.197
_refine_ls_extinction_coef 0.000257(15)
_refine_ls_extinction_expression Fc^*^=kFc[1+0.001xFc^2^\l^3^/sin(2\q)]^-1/4^
_refine_ls_extinction_method SHELXL
_refine_ls_goodness_of_fit_ref 1.242
_refine_ls_hydrogen_treatment .
_refine_ls_matrix_type full
_refine_ls_number_parameters 21
_refine_ls_number_reflns 658
_refine_ls_number_restraints 0
_refine_ls_restrained_S_all 1.242
_refine_ls_R_factor_all 0.0189
_refine_ls_R_factor_gt 0.0157
_refine_ls_shift/su_max 0.000
_refine_ls_shift/su_mean 0.000
_refine_ls_structure_factor_coef Fsqd
_refine_ls_weighting_details
; calc 
 [1.00000+0.00000exp(0.00(sin\q/\l)^2^)]/ 
   [\s^2^(Fo^2^)+0.0000+0.0000*P+(0.0129P)^2^+0.0000sin\q/\l] 
 where P = 1.00000Fo^2^ + 0.00000Fc^2^ 
;
_refine_ls_weighting_scheme calc
_refine_ls_wR_factor_gt 0.0314
_refine_ls_wR_factor_ref 0.0320
_reflns_number_gt 604
_reflns_number_total 658
_reflns_threshold_expression >2sigma(I)
_cod_data_source_file JSSC-2013-199-253.cif
_cod_data_source_block Ba3.69US6
_cod_original_sg_symbol_H-M 'R -3 c'
_cod_database_code 1562718

loop_
_symmetry_equiv_pos_as_xyz
'x, y, z'
'-y, x-y, z'
'-x+y, -x, z'
'y, x, -z+1/2'
'x-y, -y, -z+1/2'
'-x, -x+y, -z+1/2'
'x+2/3, y+1/3, z+1/3'
'-y+2/3, x-y+1/3, z+1/3'
'-x+y+2/3, -x+1/3, z+1/3'
'y+2/3, x+1/3, -z+5/6'
'x-y+2/3, -y+1/3, -z+5/6'
'-x+2/3, -x+y+1/3, -z+5/6'
'x+1/3, y+2/3, z+2/3'
'-y+1/3, x-y+2/3, z+2/3'
'-x+y+1/3, -x+2/3, z+2/3'
'y+1/3, x+2/3, -z+7/6'
'x-y+1/3, -y+2/3, -z+7/6'
'-x+1/3, -x+y+2/3, -z+7/6'
'-x, -y, -z'
'y, -x+y, -z'
'x-y, x, -z'
'-y, -x, z-1/2'
'-x+y, y, z-1/2'
'x, x-y, z-1/2'
'-x+2/3, -y+1/3, -z+1/3'
'y+2/3, -x+y+1/3, -z+1/3'
'x-y+2/3, x+1/3, -z+1/3'
'-y+2/3, -x+1/3, z-1/6'
'-x+y+2/3, y+1/3, z-1/6'
'x+2/3, x-y+1/3, z-1/6'
'-x+1/3, -y+2/3, -z+2/3'
'y+1/3, -x+y+2/3, -z+2/3'
'x-y+1/3, x+2/3, -z+2/3'
'-y+1/3, -x+2/3, z+1/6'
'-x+y+1/3, y+2/3, z+1/6'
'x+1/3, x-y+2/3, z+1/6'

loop_
_atom_site_label
_atom_site_type_symbol
_atom_site_fract_x
_atom_site_fract_y
_atom_site_fract_z
_atom_site_U_iso_or_equiv
_atom_site_adp_type
_atom_site_occupancy
_atom_site_symmetry_multiplicity
_atom_site_calc_flag
_atom_site_refinement_flags
_atom_site_disorder_assembly
_atom_site_disorder_group
U1 U 0.0000 0.0000 0.0000 0.01035(9) Uani 1 6 d S . .
Ba1 Ba 0.03745(2) 0.3333 0.0833 0.00888(8) Uani 1 2 d S . .
Ba2 Ba 0.0000 0.0000 0.2500 0.0090(2) Uani 0.694(2) 6 d SP . .
S1 S 0.19090(7) 0.16384(7) 0.10322(6) 0.00984(16) Uani 1 1 d . . .

loop_
_atom_site_aniso_label
_atom_site_aniso_U_11
_atom_site_aniso_U_22
_atom_site_aniso_U_33
_atom_site_aniso_U_23
_atom_site_aniso_U_13
_atom_site_aniso_U_12
U1 0.00607(9) 0.00607(9) 0.01891(17) 0.000 0.000 0.00303(5)
Ba1 0.00814(10) 0.00717(12) 0.01100(14) -0.00150(9) -0.00075(5) 0.00359(6)
Ba2 0.0092(2) 0.0092(2) 0.0084(3) 0.000 0.000 0.00462(12)
S1 0.0085(3) 0.0079(3) 0.0127(4) 0.0002(3) 0.0000(3) 0.0037(3)

loop_
_atom_type_symbol
_atom_type_description
_atom_type_scat_dispersion_real
_atom_type_scat_dispersion_imag
_atom_type_scat_source
S S 0.1246 0.1234 'International Tables Vol C Tables 4.2.6.8 and 6.1.1.4'
Ba Ba -0.3244 2.2819 'International Tables Vol C Tables 4.2.6.8 and 6.1.1.4'
U U -9.6767 9.6646 'International Tables Vol C Tables 4.2.6.8 and 6.1.1.4'

loop_
_geom_angle_atom_site_label_1
_geom_angle_atom_site_label_2
_geom_angle_atom_site_label_3
_geom_angle
_geom_angle_site_symmetry_1
_geom_angle_site_symmetry_3
S1 U1 S1 180.0 . 19
S1 U1 S1 90.10(3) . 20
S1 U1 S1 89.90(3) 19 20
S1 U1 S1 89.90(3) . 2
S1 U1 S1 90.10(3) 19 2
S1 U1 S1 180.00(4) 20 2
S1 U1 S1 90.10(3) . 21
S1 U1 S1 89.90(3) 19 21
S1 U1 S1 89.90(3) 20 21
S1 U1 S1 90.10(3) 2 21
S1 U1 S1 89.90(3) . 3
S1 U1 S1 90.10(3) 19 3
S1 U1 S1 90.10(3) 20 3
S1 U1 S1 89.90(3) 2 3
S1 U1 S1 180.00(4) 21 3
S1 U1 Ba2 54.665(18) . .
S1 U1 Ba2 125.336(18) 19 .
S1 U1 Ba2 125.335(18) 20 .
S1 U1 Ba2 54.665(18) 2 .
S1 U1 Ba2 125.335(18) 21 .
S1 U1 Ba2 54.665(18) 3 .
S1 U1 Ba2 125.335(18) . 19
S1 U1 Ba2 54.665(18) 19 19
S1 U1 Ba2 54.665(18) 20 19
S1 U1 Ba2 125.335(18) 2 19
S1 U1 Ba2 54.665(18) 21 19
S1 U1 Ba2 125.335(18) 3 19
Ba2 U1 Ba2 180.0 . 19
S1 U1 Ba1 54.175(16) . 3
S1 U1 Ba1 125.825(16) 19 3
S1 U1 Ba1 53.301(18) 20 3
S1 U1 Ba1 126.699(18) 2 3
S1 U1 Ba1 123.149(16) 21 3
S1 U1 Ba1 56.851(16) 3 3
Ba2 U1 Ba1 72.057(2) . 3
Ba2 U1 Ba1 107.943(2) 19 3
S1 U1 Ba1 125.825(16) . 21
S1 U1 Ba1 54.175(16) 19 21
S1 U1 Ba1 126.699(18) 20 21
S1 U1 Ba1 53.301(18) 2 21
S1 U1 Ba1 56.851(16) 21 21
S1 U1 Ba1 123.149(16) 3 21
Ba2 U1 Ba1 107.943(2) . 21
Ba2 U1 Ba1 72.057(2) 19 21
Ba1 U1 Ba1 180.000(6) 3 21
S1 U1 Ba1 56.851(16) . .
S1 U1 Ba1 123.149(16) 19 .
S1 U1 Ba1 125.824(16) 20 .
S1 U1 Ba1 54.176(16) 2 .
S1 U1 Ba1 53.300(18) 21 .
S1 U1 Ba1 126.700(18) 3 .
Ba2 U1 Ba1 72.058(2) . .
Ba2 U1 Ba1 107.942(2) 19 .
Ba1 U1 Ba1 110.956(2) 3 .
Ba1 U1 Ba1 69.044(2) 21 .
S1 U1 Ba1 126.700(18) . 2
S1 U1 Ba1 53.300(18) 19 2
S1 U1 Ba1 123.150(16) 20 2
S1 U1 Ba1 56.850(16) 2 2
S1 U1 Ba1 125.824(16) 21 2
S1 U1 Ba1 54.176(16) 3 2
Ba2 U1 Ba1 72.058(2) . 2
Ba2 U1 Ba1 107.942(2) 19 2
Ba1 U1 Ba1 110.957(2) 3 2
Ba1 U1 Ba1 69.043(2) 21 2
Ba1 U1 Ba1 110.955(2) . 2
S1 Ba1 S1 86.48(3) 30_455 26_455
S1 Ba1 S1 135.039(12) 30_455 34
S1 Ba1 S1 67.91(2) 26_455 34
S1 Ba1 S1 67.91(2) 30_455 21
S1 Ba1 S1 135.040(12) 26_455 21
S1 Ba1 S1 153.70(3) 34 21
S1 Ba1 S1 73.89(2) 30_455 18_554
S1 Ba1 S1 91.044(17) 26_455 18_554
S1 Ba1 S1 70.48(3) 34 18_554
S1 Ba1 S1 114.53(2) 21 18_554
S1 Ba1 S1 91.044(17) 30_455 2
S1 Ba1 S1 73.89(2) 26_455 2
S1 Ba1 S1 114.53(2) 34 2
S1 Ba1 S1 70.47(3) 21 2
S1 Ba1 S1 159.50(3) 18_554 2
S1 Ba1 S1 136.31(2) 30_455 .
S1 Ba1 S1 120.836(9) 26_455 .
S1 Ba1 S1 88.49(2) 34 .
S1 Ba1 S1 68.93(3) 21 .
S1 Ba1 S1 132.135(7) 18_554 .
S1 Ba1 S1 68.34(3) 2 .
S1 Ba1 S1 120.836(10) 30_455 17_554
S1 Ba1 S1 136.31(2) 26_455 17_554
S1 Ba1 S1 68.93(3) 34 17_554
S1 Ba1 S1 88.48(2) 21 17_554
S1 Ba1 S1 68.34(3) 18_554 17_554
S1 Ba1 S1 132.134(7) 2 17_554
S1 Ba1 S1 63.99(3) . 17_554
S1 Ba1 U1 114.568(13) 30_455 16_554
S1 Ba1 U1 98.657(14) 26_455 16_554
S1 Ba1 U1 41.128(14) 34 16_554
S1 Ba1 U1 125.196(14) 21 16_554
S1 Ba1 U1 41.068(14) 18_554 16_554
S1 Ba1 U1 153.156(15) 2 16_554
S1 Ba1 U1 95.589(14) . 16_554
S1 Ba1 U1 40.829(13) 17_554 16_554
S1 Ba1 U1 98.657(14) 30_455 .
S1 Ba1 U1 114.569(13) 26_455 .
S1 Ba1 U1 125.196(14) 34 .
S1 Ba1 U1 41.128(14) 21 .
S1 Ba1 U1 153.155(15) 18_554 .
S1 Ba1 U1 41.068(14) 2 .
S1 Ba1 U1 40.828(13) . .
S1 Ba1 U1 95.588(14) 17_554 .
U1 Ba1 U1 134.255(7) 16_554 .
S1 Ba1 Ba2 43.242(15) 30_455 25_455
S1 Ba1 Ba2 43.242(15) 26_455 25_455
S1 Ba1 Ba2 103.151(14) 34 25_455
S1 Ba1 Ba2 103.151(14) 21 25_455
S1 Ba1 Ba2 79.752(13) 18_554 25_455
S1 Ba1 Ba2 79.752(13) 2 25_455
S1 Ba1 Ba2 148.006(13) . 25_455
S1 Ba1 Ba2 148.007(13) 17_554 25_455
U1 Ba1 Ba2 112.873(3) 16_554 25_455
U1 Ba1 Ba2 112.873(3) . 25_455
S1 Ba1 Ba1 87.181(16) 30_455 26_455
S1 Ba1 Ba1 48.111(14) 26_455 26_455
S1 Ba1 Ba1 48.092(14) 34 26_455
S1 Ba1 Ba1 153.104(14) 21 26_455
S1 Ba1 Ba1 45.185(15) 18_554 26_455
S1 Ba1 Ba1 121.989(15) 2 26_455
S1 Ba1 Ba1 136.503(15) . 26_455
S1 Ba1 Ba1 96.268(13) 17_554 26_455
U1 Ba1 Ba1 55.479(1) 16_554 26_455
U1 Ba1 Ba1 161.658(4) . 26_455
Ba2 Ba1 Ba1 60.526(3) 25_455 26_455
S1 Ba2 S1 148.77(3) 4 3
S1 Ba2 S1 129.20(3) 4 2
S1 Ba2 S1 75.16(2) 3 2
S1 Ba2 S1 75.16(2) 4 5
S1 Ba2 S1 91.44(3) 3 5
S1 Ba2 S1 148.77(3) 2 5
S1 Ba2 S1 75.16(2) 4 6
S1 Ba2 S1 129.20(3) 3 6
S1 Ba2 S1 91.44(3) 2 6
S1 Ba2 S1 75.16(2) 5 6
S1 Ba2 S1 91.44(3) 4 .
S1 Ba2 S1 75.16(2) 3 .
S1 Ba2 S1 75.16(2) 2 .
S1 Ba2 S1 129.20(3) 5 .
S1 Ba2 S1 148.77(3) 6 .
S1 Ba2 U1 44.766(16) 4 4
S1 Ba2 U1 135.234(15) 3 4
S1 Ba2 U1 135.234(15) 2 4
S1 Ba2 U1 44.766(16) 5 4
S1 Ba2 U1 44.766(16) 6 4
S1 Ba2 U1 135.235(15) . 4
S1 Ba2 U1 135.234(16) 4 .
S1 Ba2 U1 44.766(15) 3 .
S1 Ba2 U1 44.766(15) 2 .
S1 Ba2 U1 135.234(15) 5 .
S1 Ba2 U1 135.234(16) 6 .
S1 Ba2 U1 44.765(15) . .
U1 Ba2 U1 180.0 4 .
S1 Ba2 Ba1 45.722(16) 4 27
S1 Ba2 Ba1 115.402(14) 3 27
S1 Ba2 Ba1 105.616(14) 2 27
S1 Ba2 Ba1 105.616(14) 5 27
S1 Ba2 Ba1 115.402(14) 6 27
S1 Ba2 Ba1 45.722(16) . 27
U1 Ba2 Ba1 90.0 4 27
U1 Ba2 Ba1 90.0 . 27
S1 Ba2 Ba1 105.616(14) 4 25_455
S1 Ba2 Ba1 105.616(14) 3 25_455
S1 Ba2 Ba1 45.721(16) 2 25_455
S1 Ba2 Ba1 115.402(14) 5 25_455
S1 Ba2 Ba1 45.722(16) 6 25_455
S1 Ba2 Ba1 115.401(14) . 25_455
U1 Ba2 Ba1 90.0 4 25_455
U1 Ba2 Ba1 90.0 . 25_455
Ba1 Ba2 Ba1 120.0 27 25_455
S1 Ba2 Ba1 115.402(14) 4 26_445
S1 Ba2 Ba1 45.721(16) 3 26_445
S1 Ba2 Ba1 115.402(14) 2 26_445
S1 Ba2 Ba1 45.722(16) 5 26_445
S1 Ba2 Ba1 105.616(14) 6 26_445
S1 Ba2 Ba1 105.615(14) . 26_445
U1 Ba2 Ba1 90.0 4 26_445
U1 Ba2 Ba1 90.0 . 26_445
Ba1 Ba2 Ba1 120.0 27 26_445
Ba1 Ba2 Ba1 120.0 25_455 26_445
S1 Ba2 Ba1 102.544(15) 4 3
S1 Ba2 Ba1 48.188(14) 3 3
S1 Ba2 Ba1 101.825(17) 2 3
S1 Ba2 Ba1 88.836(16) 5 3
S1 Ba2 Ba1 163.924(15) 6 3
S1 Ba2 Ba1 45.892(14) . 3
U1 Ba2 Ba1 122.927(4) 4 3
U1 Ba2 Ba1 57.073(4) . 3
Ba1 Ba2 Ba1 69.945(3) 27 3
Ba1 Ba2 Ba1 146.610(4) 25_455 3
Ba1 Ba2 Ba1 60.527(3) 26_445 3
U1 S1 Ba2 80.57(2) . .
U1 S1 Ba1 166.57(3) . 27
Ba2 S1 Ba1 91.04(2) . 27
U1 S1 Ba1 85.57(2) . 20
Ba2 S1 Ba1 166.01(3) . 20
Ba1 S1 Ba1 102.22(2) 27 20
U1 S1 Ba1 84.76(2) . 3
Ba2 S1 Ba1 91.73(2) . 3
Ba1 S1 Ba1 106.11(2) 27 3
Ba1 S1 Ba1 88.91(2) 20 3
U1 S1 Ba1 82.321(19) . .
Ba2 S1 Ba1 89.419(19) . .
Ba1 S1 Ba1 87.156(19) 27 .
Ba1 S1 Ba1 86.806(19) 20 .
Ba1 S1 Ba1 166.66(3) 3 .

loop_
_geom_bond_atom_site_label_1
_geom_bond_atom_site_label_2
_geom_bond_distance
_geom_bond_site_symmetry_2
U1 S1 2.6579(8) .
U1 S1 2.6580(8) 19
U1 S1 2.6580(8) 20
U1 S1 2.6580(8) 2
U1 S1 2.6580(8) 21
U1 S1 2.6580(8) 3
U1 Ba2 3.7234(4) .
U1 Ba2 3.7234(4) 19
U1 Ba1 4.0289(3) 3
U1 Ba1 4.0289(3) 21
U1 Ba1 4.0289(4) .
U1 Ba1 4.0290(4) 2
Ba1 S1 3.2178(9) 30_455
Ba1 S1 3.2179(9) 26_455
Ba1 S1 3.2399(9) 34
Ba1 S1 3.2400(9) 21
Ba1 S1 3.2804(8) 18_554
Ba1 S1 3.2805(8) 2
Ba1 S1 3.4038(8) .
Ba1 S1 3.4038(8) 17_554
Ba1 U1 4.0289(3) 16_554
Ba1 Ba2 4.4937(5) 25_455
Ba1 Ba1 4.5666(3) 26_455
Ba2 S1 3.0790(8) 4
Ba2 S1 3.0790(8) 3
Ba2 S1 3.0790(8) 2
Ba2 S1 3.0790(8) 5
Ba2 S1 3.0790(8) 6
Ba2 S1 3.0791(8) .
Ba2 U1 3.7234(4) 4
Ba2 Ba1 4.4937(5) 27
Ba2 Ba1 4.4937(5) 25_455
Ba2 Ba1 4.4937(5) 26_445
Ba2 Ba1 4.5665(3) 3
S1 Ba1 3.2179(9) 27
S1 Ba1 3.2400(9) 20
S1 Ba1 3.2804(8) 3
